data_7048216
loop_
_publ_author_name
'Echenique-Errandonea, E'
'Zabala-Lekuona, A'
'Cepeda, J.'
'Rodr\'iguez-Di\'eguez, A'
'Seco, J. M.'
'Oyarzabal, I.'
'Colacio, E.'

_publ_section_title
;
 Effect of the change of the ancillary carboxylate bridging ligand on the
 SMM and luminescence properties of a series of carboxylate-diphenoxido
 triply bridged dinuclear ZnLn and tetranuclear
 Zn<sub>2</sub>Ln<sub>2</sub> complexes (Ln = Dy, Er).
;
_journal_issue 1
_journal_name_full 'Dalton transactions (Cambridge, England : 2003)'
_journal_page_first 190
_journal_page_last 201
_journal_paper_doi 10.1039/c8dt03800g
_journal_volume 48
_journal_year 2018
_chemical_formula_moiety 'C27 H25 Br2 Dy N4 O12 Zn, 4 (C H4 O), H2 O'
_chemical_formula_sum 'C31 H43 Br2 Dy N4 O17 Zn'
_chemical_formula_weight 1131.38
_space_group_crystal_system monoclinic
_space_group_IT_number 15
_space_group_name_Hall '-I 2ya'
_space_group_name_H-M_alt 'I 1 2/a 1'
_symmetry_space_group_name_Hall '-I 2ya'
_symmetry_space_group_name_H-M 'I 1 2/a 1'
_atom_sites_solution_hydrogens mixed
_atom_sites_solution_primary direct
_atom_sites_solution_secondary difmap
_audit_creation_method SHELXL-2014
_audit_update_record
;
2018-11-19 deposited with the CCDC.
2018-11-22 downloaded from the CCDC.
;
_cell_angle_alpha 90
_cell_angle_beta 106.0380(10)
_cell_angle_gamma 90
_cell_formula_units_Z 8
_cell_length_a 20.3151(2)
_cell_length_b 13.91860(10)
_cell_length_c 29.0441(5)
_cell_measurement_reflns_used 28578
_cell_measurement_temperature 100(2)
_cell_measurement_theta_max 27.918
_cell_measurement_theta_min 2.078
_cell_volume 7892.81(17)
_computing_cell_refinement 'CrysAlisPro, Agilent Technologies'
_computing_data_collection 'CrysAlisPro, Agilent Technologies'
_computing_data_reduction 'CrysAlisPro, Agilent Technologies'
_computing_molecular_graphics 'SHELXL-2014 (Sheldrick, 2014)'
_computing_publication_material 'WinGX (Farrugia, 1999)'
_computing_structure_refinement 'SHELXL-2014 (Sheldrick, 2014)'
_computing_structure_solution 'SHELXL-2014 (Sheldrick, 2014)'
_diffrn_ambient_temperature 100(2)
_diffrn_measured_fraction_theta_full 1.000
_diffrn_measured_fraction_theta_max 0.998
_diffrn_measurement_device_type 'Super Nova, Single Source at offset, Eos'
_diffrn_measurement_method '\w scans'
_diffrn_radiation_monochromator mirror
_diffrn_radiation_source 'Super Nova (Mo) X-Ray source'
_diffrn_radiation_type MoK\a
_diffrn_radiation_wavelength 0.71073
_diffrn_reflns_av_R_equivalents 0.0234
_diffrn_reflns_av_unetI/netI 0.0223
_diffrn_reflns_Laue_measured_fraction_full 1.000
_diffrn_reflns_Laue_measured_fraction_max 0.998
_diffrn_reflns_limit_h_max 24
_diffrn_reflns_limit_h_min -22
_diffrn_reflns_limit_k_max 15
_diffrn_reflns_limit_k_min -16
_diffrn_reflns_limit_l_max 35
_diffrn_reflns_limit_l_min -29
_diffrn_reflns_number 28578
_diffrn_reflns_point_group_measured_fraction_full 1.000
_diffrn_reflns_point_group_measured_fraction_max 0.998
_diffrn_reflns_theta_full 25.242
_diffrn_reflns_theta_max 25.499
_diffrn_reflns_theta_min 1.635
_diffrn_standards_decay_% 0
_diffrn_standards_interval_count 0
_diffrn_standards_interval_time 0
_diffrn_standards_number 0
_exptl_absorpt_coefficient_mu 4.589
_exptl_absorpt_correction_type multi-scan
_exptl_absorpt_process_details
;
CrysAlisPro, Agilent Technologies,
Version 1.171.37.31 (release 14-01-2014 CrysAlis171 .NET)
(compiled Jan 14 2014,18:38:05)
Empirical absorption correction using spherical harmonics,
 implemented in SCALE3 ABSPACK scaling algorithm.
;
_exptl_crystal_colour yellow
_exptl_crystal_density_diffrn 1.904
_exptl_crystal_density_method none
_exptl_crystal_description prismatic
_exptl_crystal_F_000 4472
_exptl_crystal_size_max 0.21
_exptl_crystal_size_mid 0.15
_exptl_crystal_size_min 0.09
_exptl_transmission_factor_max 0.000
_exptl_transmission_factor_min 0.000
_platon_squeeze_details
;
TITL shelx     I 2/a        R = 0.07
CELL   20.3151   13.9186   29.0441     90.00    106.04     90.00
SPGR I2/a
# Solvent Accessible Volume =      1472
# Electrons Found in S.A.V. =       394
# Note: Atoms in Void are Labelled as Cxxx and Qxxx for all Others
Q101 0.587 0.058 0.081 !      10.07 eA-3
C102 0.387 0.926 0.007 !       8.34 eA-3
C103 0.359 0.514 0.400 !       7.56 eA-3
C104 0.202 0.497 0.002 !       4.25 eA-3
C105 0.827 0.106 0.009 !       3.24 eA-3
C106 0.367 0.564 0.016 !       3.24 eA-3
C107 0.348 0.842 0.007 !       3.01 eA-3
C108 0.291 0.662 0.023 !       3.00 eA-3
Q109 0.315 0.063 0.083 !       2.63 eA-3
C110 0.677 0.424 0.022 !       2.49 eA-3
C111 0.658 0.356 0.002 !       2.01 eA-3
Q112 0.553 0.044 0.330 !       1.57 eA-3
C113 0.700 0.237 0.045 !       1.41 eA-3
Q114 0.086 0.950 0.108 !       0.91 eA-3
Q115 0.145 0.968 0.142 !       0.79 eA-3
Q116 0.980 0.565 0.159 !       0.71 eA-3
Q117 0.907 0.404 0.163 !       0.70 eA-3
Q118 0.252 0.077 0.078 !       0.68 eA-3
Q119 0.406 0.484 0.431 !       0.66 eA-3
C120 0.622 0.031 0.064 !       0.65 eA-3
C121 0.365 0.607 0.411 !       0.61 eA-3
Q122 0.063 0.888 0.305 !       0.59 eA-3
Q123 0.075 0.971 0.037 !       0.57 eA-3
Q124 0.637 0.569 0.259 !       0.56 eA-3
Q125 0.486 0.268 0.150 !       0.55 eA-3
Q126 0.381 0.593 0.394 !       0.54 eA-3
Q127 0.419 0.232 0.257 !       0.53 eA-3
C128 0.600 0.076 0.031 !       0.51 eA-3
Q129 0.776 0.909 0.047 !       0.50 eA-3
;
_refine_diff_density_max 2.129
_refine_diff_density_min -1.071
_refine_diff_density_rms 0.080
_refine_ls_extinction_method none
_refine_ls_goodness_of_fit_ref 1.058
_refine_ls_hydrogen_treatment constr
_refine_ls_matrix_type full
_refine_ls_number_parameters 445
_refine_ls_number_reflns 7333
_refine_ls_number_restraints 0
_refine_ls_restrained_S_all 1.058
_refine_ls_R_factor_all 0.0290
_refine_ls_R_factor_gt 0.0242
_refine_ls_shift/su_max 0.002
_refine_ls_shift/su_mean 0.000
_refine_ls_structure_factor_coef Fsqd
_refine_ls_weighting_details 'w=1/[\s^2^(Fo^2^)+(0.0178P)^2^+28.8874P] where P=(Fo^2^+2Fc^2^)/3'
_refine_ls_weighting_scheme calc
_refine_ls_wR_factor_gt 0.0521
_refine_ls_wR_factor_ref 0.0541
_reflns_Friedel_coverage 0.000
_reflns_number_gt 6563
_reflns_number_total 7333
_reflns_threshold_expression 'I > 2\s(I)'
_cod_data_source_file c8dt03800g2.cif
_cod_data_source_block Compound1
_cod_depositor_comments
;
The following automatic conversions were performed:

'_exptl_absorpt_correction_type' value 'multi scan' changed to
'multi-scan' according to
/home/data/users/saulius/crontab/automatic-downloads/rss-feeds/RSC/lib/dictionaries/cif_core.dic
dictionary named 'cif_core.dic' version 2.4.2 from 2011-04-26.

Automatic conversion script
Id: cif_fix_values 4973 2017-02-22 13:04:09Z antanas 

 Adding full bibliography for 7048213--7048222.cif.
;
_cod_original_cell_volume 7892.80(17)
_cod_database_code 7048216
_shelx_space_group_comment
;
The symmetry employed for this shelxl refinement is uniquely defined
by the following loop, which should always be used as a source of
symmetry information in preference to the above space-group names.
They are only intended as comments.
;
_platon_squeeze_void_probe_radius 1.20
_shelxl_version_number 2014-3

loop_
_space_group_symop_operation_xyz
'x, y, z'
'-x+1/2, y, -z'
'x+1/2, y+1/2, z+1/2'
'-x+1, y+1/2, -z+1/2'
'-x, -y, -z'
'x-1/2, -y, z'
'-x+1/2, -y+1/2, -z+1/2'
'x, -y+1/2, z+1/2'

loop_
_atom_site_label
_atom_site_type_symbol
_atom_site_fract_x
_atom_site_fract_y
_atom_site_fract_z
_atom_site_U_iso_or_equiv
_atom_site_adp_type
_atom_site_occupancy
_atom_site_site_symmetry_order
_atom_site_calc_flag
_atom_site_refinement_flags_posn
_atom_site_refinement_flags_adp
Dy1 Dy -0.05985(2) 0.10297(2) -0.32563(2) 0.01938(5) Uani 1 1 d . .
Br1A Br 0.30638(2) 0.24708(2) -0.15935(2) 0.02608(8) Uani 1 1 d . .
Br2A Br -0.21781(2) -0.39946(3) -0.42563(2) 0.04125(10) Uani 1 1 d . .
Zn1 Zn 0.06499(2) -0.04543(2) -0.33911(2) 0.01951(8) Uani 1 1 d . .
O2A O 0.05357(11) 0.05942(14) -0.28871(7) 0.0208(5) Uani 1 1 d . .
O3A O -0.03900(11) -0.05648(15) -0.34769(7) 0.0223(5) Uani 1 1 d . .
O1A O -0.00493(12) 0.24672(15) -0.29396(8) 0.0289(5) Uani 1 1 d . .
O2C O 0.07741(11) 0.03931(15) -0.38985(8) 0.0245(5) Uani 1 1 d . .
O2F O -0.12490(12) 0.23553(16) -0.37495(8) 0.0295(5) Uani 1 1 d . .
O1F O -0.15303(12) 0.20039(16) -0.31058(8) 0.0282(5) Uani 1 1 d . .
O4A O -0.16313(12) 0.04816(16) -0.37893(8) 0.0284(5) Uani 1 1 d . .
O3F O -0.21260(13) 0.30638(18) -0.36042(10) 0.0395(6) Uani 1 1 d . .
N2A N 0.06771(13) -0.18382(18) -0.36776(9) 0.0227(6) Uani 1 1 d . .
O1E O -0.11455(12) -0.00478(16) -0.28032(8) 0.0267(5) Uani 1 1 d . .
C14A C -0.05102(17) -0.2239(2) -0.36505(11) 0.0243(7) Uani 1 1 d . .
O1C O -0.00972(11) 0.13316(16) -0.38578(8) 0.0273(5) Uani 1 1 d . .
N2E N -0.09493(15) 0.0413(2) -0.24103(10) 0.0292(7) Uani 1 1 d . .
O2E O -0.05093(13) 0.10654(17) -0.23904(8) 0.0326(6) Uani 1 1 d . .
N1F N -0.16535(14) 0.24946(19) -0.34921(10) 0.0278(6) Uani 1 1 d . .
C3A C 0.10689(16) 0.1019(2) -0.25837(10) 0.0196(6) Uani 1 1 d . .
C6A C 0.22497(16) 0.1910(2) -0.19859(11) 0.0224(7) Uani 1 1 d . .
C19A C -0.09330(19) -0.3015(2) -0.38289(12) 0.0296(8) Uani 1 1 d . .
C15A C -0.07901(17) -0.1313(2) -0.36572(11) 0.0233(7) Uani 1 1 d . .
C17A C -0.19175(18) -0.2017(2) -0.40514(11) 0.0276(8) Uani 1 1 d . .
N1A N 0.16253(13) -0.08195(18) -0.29440(9) 0.0213(6) Uani 1 1 d . .
C18A C -0.16312(18) -0.2896(2) -0.40190(12) 0.0295(8) Uani 1 1 d . .
C5A C 0.22349(17) 0.0922(2) -0.20661(11) 0.0245(7) Uani 1 1 d . .
H5A H 0.2621 0.0556 -0.1924 0.029 Uiso 1 1 calc R U
C1A C 0.05223(17) 0.2666(2) -0.26770(12) 0.0257(7) Uani 1 1 d . .
H1A H 0.0601 0.3310 -0.2595 0.031 Uiso 1 1 calc R U
C13A C 0.02453(17) -0.2436(2) -0.34532(12) 0.0253(7) Uani 1 1 d . .
H13A H 0.0378 -0.2318 -0.3111 0.030 Uiso 1 1 calc R U
H13B H 0.0331 -0.3109 -0.3503 0.030 Uiso 1 1 calc R U
C5C C 0.12915(19) 0.2202(3) -0.48753(12) 0.0356(9) Uani 1 1 d . .
H5C H 0.1628 0.2033 -0.5022 0.043 Uiso 1 1 calc R U
C6C C 0.10907(17) 0.1556(3) -0.45795(11) 0.0290(8) Uani 1 1 d . .
H6C H 0.1295 0.0953 -0.4525 0.035 Uiso 1 1 calc R U
C11C C 0.04008(16) 0.1127(2) -0.40168(11) 0.0235(7) Uani 1 1 d . .
C16A C -0.15078(17) -0.1209(2) -0.38706(11) 0.0250(7) Uani 1 1 d . .
O3E O -0.11785(15) 0.0232(2) -0.20748(9) 0.0565(8) Uani 1 1 d . .
C7A C 0.16806(16) 0.2444(2) -0.21853(11) 0.0211(7) Uani 1 1 d . .
C1C C 0.05846(16) 0.1803(2) -0.43625(11) 0.0236(7) Uani 1 1 d . .
C2C C 0.02760(18) 0.2694(2) -0.44518(12) 0.0297(8) Uani 1 1 d . .
H2C H -0.0072 0.2859 -0.4315 0.036 Uiso 1 1 calc R U
C12A C 0.04378(19) -0.1895(2) -0.42092(11) 0.0296(8) Uani 1 1 d . .
H12A H 0.0729 -0.1508 -0.4344 0.044 Uiso 1 1 calc R U
H12B H -0.0024 -0.1662 -0.4318 0.044 Uiso 1 1 calc R U
H12C H 0.0454 -0.2550 -0.4308 0.044 Uiso 1 1 calc R U
C3C C 0.0484(2) 0.3342(3) -0.47454(12) 0.0348(8) Uani 1 1 d . .
H3C H 0.0278 0.3943 -0.4802 0.042 Uiso 1 1 calc R U
C4C C 0.0991(2) 0.3103(3) -0.49530(12) 0.0366(9) Uani 1 1 d . .
H4C H 0.1133 0.3546 -0.5146 0.044 Uiso 1 1 calc R U
C2A C 0.10848(16) 0.2017(2) -0.24817(11) 0.0203(7) Uani 1 1 d . .
C10A C 0.17156(17) -0.1872(2) -0.29934(12) 0.0269(7) Uani 1 1 d . .
C11A C 0.13948(17) -0.2173(2) -0.35092(12) 0.0259(7) Uani 1 1 d . .
H11A H 0.1657 -0.1904 -0.3712 0.031 Uiso 1 1 calc R U
H11B H 0.1408 -0.2867 -0.3533 0.031 Uiso 1 1 calc R U
C4A C 0.16589(17) 0.0474(2) -0.23529(11) 0.0231(7) Uani 1 1 d . .
C20A C -0.18637(17) -0.0307(2) -0.39315(11) 0.0269(7) Uani 1 1 d . .
H20A H -0.2325 -0.0325 -0.4099 0.032 Uiso 1 1 calc R U
C8A C 0.16712(18) -0.0586(2) -0.24374(11) 0.0256(7) Uani 1 1 d . .
H8AA H 0.2092 -0.0852 -0.2232 0.031 Uiso 1 1 calc R U
H8AB H 0.1291 -0.0884 -0.2350 0.031 Uiso 1 1 calc R U
C9A C 0.21669(17) -0.0305(2) -0.31008(12) 0.0281(7) Uani 1 1 d . .
H9AA H 0.2607 -0.0449 -0.2885 0.042 Uiso 1 1 calc R U
H9AB H 0.2086 0.0375 -0.3101 0.042 Uiso 1 1 calc R U
H9AC H 0.2158 -0.0508 -0.3418 0.042 Uiso 1 1 calc R U
H19A H -0.0758 -0.3606 -0.3836 0.042 Uiso 1 1 d . U
H10A H 0.1484 -0.2165 -0.2788 0.042 Uiso 1 1 d . U
H10B H 0.2178 -0.2016 -0.2897 0.042 Uiso 1 1 d . U
H7A H 0.1660 0.3033 -0.2141 0.042 Uiso 1 1 d . U
H17A H -0.2427 -0.1888 -0.4198 0.042 Uiso 1 1 d . U
O1I O -0.03228(16) -0.5047(2) -0.40928(10) 0.0505(7) Uani 1 1 d . .
H1I H -0.0636 -0.5299 -0.4338 0.076 Uiso 1 1 d . U
C2I C -0.0350(3) -0.5552(3) -0.36737(15) 0.0624(14) Uani 1 1 d . .
H2I1 H -0.0112 -0.5193 -0.3395 0.094 Uiso 1 1 calc R U
H2I2 H -0.0138 -0.6170 -0.3668 0.094 Uiso 1 1 calc R U
H2I3 H -0.0820 -0.5635 -0.3674 0.094 Uiso 1 1 calc R U

loop_
_atom_site_aniso_label
_atom_site_aniso_U_11
_atom_site_aniso_U_22
_atom_site_aniso_U_33
_atom_site_aniso_U_23
_atom_site_aniso_U_13
_atom_site_aniso_U_12
Dy1 0.01680(8) 0.02294(8) 0.01877(8) 0.00052(6) 0.00551(6) -0.00135(6)
Br1A 0.01959(17) 0.03703(18) 0.02083(16) -0.00526(14) 0.00427(13) -0.00424(13)
Br2A 0.0397(2) 0.0391(2) 0.0492(2) -0.01504(17) 0.01940(19) -0.01872(17)
Zn1 0.01820(19) 0.02279(18) 0.01820(18) 0.00103(14) 0.00614(15) -0.00058(14)
O2A 0.0190(12) 0.0221(11) 0.0200(11) -0.0016(9) 0.0031(9) -0.0014(9)
O3A 0.0208(12) 0.0265(11) 0.0213(11) -0.0045(9) 0.0085(9) -0.0051(9)
O1A 0.0215(13) 0.0240(12) 0.0373(14) 0.0010(10) 0.0015(11) 0.0003(10)
O2C 0.0226(12) 0.0308(12) 0.0217(12) 0.0049(9) 0.0089(10) 0.0017(10)
O2F 0.0213(13) 0.0357(13) 0.0336(14) 0.0073(10) 0.0108(11) 0.0029(10)
O1F 0.0288(14) 0.0284(12) 0.0286(13) 0.0031(10) 0.0097(11) 0.0013(10)
O4A 0.0249(13) 0.0332(13) 0.0264(13) -0.0021(10) 0.0061(10) -0.0021(10)
O3F 0.0295(15) 0.0374(14) 0.0519(17) 0.0057(12) 0.0118(13) 0.0145(12)
N2A 0.0220(15) 0.0263(14) 0.0210(14) -0.0019(11) 0.0083(12) -0.0035(11)
O1E 0.0293(13) 0.0296(12) 0.0230(12) -0.0003(10) 0.0102(10) -0.0009(10)
C14A 0.0304(19) 0.0280(17) 0.0192(16) -0.0009(13) 0.0144(14) -0.0087(14)
O1C 0.0218(13) 0.0356(13) 0.0269(12) 0.0098(10) 0.0108(10) 0.0039(10)
N2E 0.0258(16) 0.0412(17) 0.0239(16) 0.0053(13) 0.0123(13) 0.0044(13)
O2E 0.0336(15) 0.0395(14) 0.0256(13) -0.0058(11) 0.0098(11) -0.0070(11)
N1F 0.0208(16) 0.0276(15) 0.0348(17) -0.0023(13) 0.0075(13) -0.0011(12)
C3A 0.0203(17) 0.0268(16) 0.0129(14) 0.0034(12) 0.0066(13) -0.0021(13)
C6A 0.0223(18) 0.0307(17) 0.0145(15) -0.0047(13) 0.0058(13) -0.0060(13)
C19A 0.038(2) 0.0310(18) 0.0259(18) -0.0021(14) 0.0189(16) -0.0022(15)
C15A 0.0266(19) 0.0316(17) 0.0146(15) -0.0036(13) 0.0105(14) -0.0071(14)
C17A 0.0273(19) 0.039(2) 0.0196(17) -0.0033(14) 0.0120(14) -0.0079(15)
N1A 0.0214(15) 0.0220(13) 0.0202(14) 0.0010(11) 0.0051(11) 0.0022(11)
C18A 0.032(2) 0.0348(19) 0.0259(18) -0.0073(15) 0.0155(16) -0.0157(16)
C5A 0.0229(18) 0.0320(18) 0.0170(16) 0.0015(13) 0.0028(13) 0.0055(14)
C1A 0.0241(19) 0.0240(17) 0.0286(18) -0.0006(14) 0.0067(15) -0.0023(14)
C13A 0.032(2) 0.0230(16) 0.0243(17) 0.0012(13) 0.0130(15) -0.0006(14)
C5C 0.033(2) 0.054(2) 0.0212(18) 0.0032(16) 0.0095(16) -0.0082(18)
C6C 0.0249(19) 0.042(2) 0.0190(17) 0.0032(15) 0.0048(14) -0.0003(15)
C11C 0.0168(17) 0.0341(18) 0.0180(16) 0.0022(13) 0.0023(13) -0.0049(14)
C16A 0.0247(19) 0.0340(18) 0.0188(16) -0.0023(14) 0.0102(14) -0.0070(14)
O3E 0.0515(19) 0.097(2) 0.0298(15) -0.0020(15) 0.0249(14) -0.0149(17)
C7A 0.0226(17) 0.0242(16) 0.0182(16) -0.0019(13) 0.0083(13) -0.0011(13)
C1C 0.0196(17) 0.0330(18) 0.0160(16) 0.0027(13) 0.0014(13) -0.0064(14)
C2C 0.028(2) 0.0360(19) 0.0245(18) 0.0017(15) 0.0057(15) -0.0044(15)
C12A 0.033(2) 0.0355(19) 0.0225(17) -0.0034(14) 0.0121(15) -0.0043(15)
C3C 0.041(2) 0.0317(19) 0.0282(19) 0.0046(15) 0.0042(17) -0.0062(16)
C4C 0.041(2) 0.049(2) 0.0207(18) 0.0038(16) 0.0092(16) -0.0190(18)
C2A 0.0207(17) 0.0240(16) 0.0180(16) 0.0023(12) 0.0081(13) -0.0002(13)
C10A 0.0268(19) 0.0238(17) 0.0314(19) 0.0017(14) 0.0103(15) 0.0050(14)
C11A 0.0238(18) 0.0242(17) 0.0318(19) -0.0034(14) 0.0108(15) 0.0006(13)
C4A 0.0264(18) 0.0262(17) 0.0168(16) 0.0010(13) 0.0063(14) 0.0025(14)
C20A 0.0218(18) 0.042(2) 0.0172(16) -0.0027(15) 0.0053(14) -0.0027(15)
C8A 0.0279(19) 0.0264(17) 0.0197(16) 0.0019(13) 0.0019(14) 0.0046(14)
C9A 0.0227(18) 0.0306(18) 0.0322(19) 0.0013(15) 0.0097(15) -0.0002(14)
O1I 0.060(2) 0.0442(16) 0.0503(18) 0.0044(13) 0.0206(15) 0.0078(14)
C2I 0.095(4) 0.046(3) 0.040(3) 0.005(2) 0.009(3) -0.007(3)

loop_
_atom_type_symbol
_atom_type_description
_atom_type_scat_dispersion_real
_atom_type_scat_dispersion_imag
_atom_type_scat_source
C C 0.0181 0.0091 'International Tables Vol C Tables 4.2.6.8 and 6.1.1.4'
H H 0.0000 0.0000 'International Tables Vol C Tables 4.2.6.8 and 6.1.1.4'
Br Br -0.6763 1.2805 'International Tables Vol C Tables 4.2.6.8 and 6.1.1.4'
Dy Dy -9.8046 9.8477 'International Tables Vol C Tables 4.2.6.8 and 6.1.1.4'
N N 0.0311 0.0180 'International Tables Vol C Tables 4.2.6.8 and 6.1.1.4'
O O 0.0492 0.0322 'International Tables Vol C Tables 4.2.6.8 and 6.1.1.4'
Zn Zn -1.5491 0.6778 'International Tables Vol C Tables 4.2.6.8 and 6.1.1.4'

loop_
_geom_angle_atom_site_label_1
_geom_angle_atom_site_label_2
_geom_angle_atom_site_label_3
_geom_angle
O1C Dy1 O2A 78.91(8)
O1C Dy1 O1A 83.07(8)
O2A Dy1 O1A 74.93(7)
O1C Dy1 O4A 93.50(8)
O2A Dy1 O4A 143.24(7)
O1A Dy1 O4A 140.40(8)
O1C Dy1 O3A 79.40(8)
O2A Dy1 O3A 69.84(7)
O1A Dy1 O3A 142.97(7)
O4A Dy1 O3A 73.41(8)
O1C Dy1 O1E 152.06(8)
O2A Dy1 O1E 97.50(7)
O1A Dy1 O1E 123.13(8)
O4A Dy1 O1E 72.69(8)
O3A Dy1 O1E 73.45(7)
O1C Dy1 O1F 124.02(8)
O2A Dy1 O1F 140.34(7)
O1A Dy1 O1F 76.53(8)
O4A Dy1 O1F 72.98(8)
O3A Dy1 O1F 139.78(7)
O1E Dy1 O1F 75.96(7)
O1C Dy1 O2E 148.12(8)
O2A Dy1 O2E 75.67(8)
O1A Dy1 O2E 72.02(8)
O4A Dy1 O2E 118.38(8)
O3A Dy1 O2E 108.92(8)
O1E Dy1 O2E 51.93(7)
O1F Dy1 O2E 69.66(8)
O1C Dy1 O2F 72.63(8)
O2A Dy1 O2F 139.30(7)
O1A Dy1 O2F 73.29(8)
O4A Dy1 O2F 68.10(8)
O3A Dy1 O2F 130.08(8)
O1E Dy1 O2F 121.07(7)
O1F Dy1 O2F 51.71(7)
O2E Dy1 O2F 116.75(8)
O1C Dy1 N2E 167.09(8)
O2A Dy1 N2E 88.63(8)
O1A Dy1 N2E 97.06(8)
O4A Dy1 N2E 94.51(8)
O3A Dy1 N2E 93.22(8)
O1E Dy1 N2E 26.17(8)
O1F Dy1 N2E 68.19(8)
O2E Dy1 N2E 26.02(8)
O2F Dy1 N2E 119.86(8)
O1C Dy1 N1F 98.41(8)
O2A Dy1 N1F 149.48(7)
O1A Dy1 N1F 74.57(8)
O4A Dy1 N1F 66.91(8)
O3A Dy1 N1F 140.08(8)
O1E Dy1 N1F 98.15(8)
O1F Dy1 N1F 25.97(7)
O2E Dy1 N1F 93.89(8)
O2F Dy1 N1F 25.82(7)
N2E Dy1 N1F 94.04(8)
O1C Dy1 Zn1 61.15(6)
O2A Dy1 Zn1 38.51(5)
O1A Dy1 Zn1 105.99(6)
O4A Dy1 Zn1 106.61(6)
O3A Dy1 Zn1 37.17(5)
O1E Dy1 Zn1 98.87(5)
O1F Dy1 Zn1 174.74(5)
O2E Dy1 Zn1 106.50(6)
O2F Dy1 Zn1 133.26(5)
N2E Dy1 Zn1 106.74(6)
N1F Dy1 Zn1 158.85(6)
O2C Zn1 O3A 107.13(9)
O2C Zn1 N2A 103.34(10)
O3A Zn1 N2A 91.25(9)
O2C Zn1 N1A 108.30(10)
O3A Zn1 N1A 144.37(9)
N2A Zn1 N1A 84.26(10)
O2C Zn1 O2A 99.56(9)
O3A Zn1 O2A 80.30(8)
N2A Zn1 O2A 157.03(9)
N1A Zn1 O2A 90.25(9)
O2C Zn1 Dy1 88.62(6)
O3A Zn1 Dy1 44.18(6)
N2A Zn1 Dy1 135.09(7)
N1A Zn1 Dy1 133.17(7)
O2A Zn1 Dy1 43.23(6)
C3A O2A Zn1 122.52(19)
C3A O2A Dy1 135.00(19)
Zn1 O2A Dy1 98.26(8)
C15A O3A Zn1 126.7(2)
C15A O3A Dy1 134.3(2)
Zn1 O3A Dy1 98.65(8)
C1A O1A Dy1 134.3(2)
C11C O2C Zn1 120.0(2)
N1F O2F Dy1 95.84(17)
N1F O1F Dy1 96.44(17)
C20A O4A Dy1 134.6(2)
C11A N2A C13A 109.0(2)
C11A N2A C12A 109.6(2)
C13A N2A C12A 111.3(2)
C11A N2A Zn1 106.77(18)
C13A N2A Zn1 104.86(18)
C12A N2A Zn1 115.0(2)
N2E O1E Dy1 95.57(17)
C19A C14A C15A 120.1(3)
C19A C14A C13A 117.4(3)
C15A C14A C13A 122.5(3)
C11C O1C Dy1 144.3(2)
O3E N2E O2E 122.3(3)
O3E N2E O1E 121.3(3)
O2E N2E O1E 116.4(2)
O3E N2E Dy1 170.8(3)
O2E N2E Dy1 59.00(15)
O1E N2E Dy1 58.26(14)
N2E O2E Dy1 94.98(17)
O3F N1F O2F 122.2(3)
O3F N1F O1F 122.1(3)
O2F N1F O1F 115.7(3)
O3F N1F Dy1 175.8(2)
O2F N1F Dy1 58.35(15)
O1F N1F Dy1 57.59(15)
O2A C3A C2A 122.7(3)
O2A C3A C4A 120.0(3)
C2A C3A C4A 117.2(3)
C7A C6A C5A 119.4(3)
C7A C6A Br1A 121.8(2)
C5A C6A Br1A 118.8(2)
C18A C19A C14A 121.1(3)
O3A C15A C14A 120.6(3)
O3A C15A C16A 122.0(3)
C14A C15A C16A 117.4(3)
C18A C17A C16A 119.9(3)
C8A N1A C9A 110.4(3)
C8A N1A C10A 109.6(2)
C9A N1A C10A 108.9(2)
C8A N1A Zn1 110.39(19)
C9A N1A Zn1 110.15(19)
C10A N1A Zn1 107.33(19)
C17A C18A C19A 120.8(3)
C17A C18A Br2A 120.4(3)
C19A C18A Br2A 118.7(3)
C4A C5A C6A 121.4(3)
O1A C1A C2A 127.7(3)
N2A C13A C14A 113.2(3)
C6C C5C C4C 119.9(3)
C5C C6C C1C 120.3(3)
O1C C11C O2C 124.6(3)
O1C C11C C1C 118.7(3)
O2C C11C C1C 116.7(3)
C17A C16A C15A 120.6(3)
C17A C16A C20A 115.2(3)
C15A C16A C20A 124.2(3)
C6A C7A C2A 121.0(3)
C2C C1C C6C 119.4(3)
C2C C1C C11C 120.4(3)
C6C C1C C11C 120.1(3)
C1C C2C C3C 120.0(3)
C4C C3C C2C 120.5(4)
C3C C4C C5C 119.9(3)
C7A C2A C3A 120.5(3)
C7A C2A C1A 115.4(3)
C3A C2A C1A 124.1(3)
N1A C10A C11A 109.6(3)
N2A C11A C10A 110.8(3)
C5A C4A C3A 120.4(3)
C5A C4A C8A 119.6(3)
C3A C4A C8A 120.0(3)
O4A C20A C16A 127.6(3)
N1A C8A C4A 112.3(3)

loop_
_geom_bond_atom_site_label_1
_geom_bond_atom_site_label_2
_geom_bond_distance
Dy1 O1C 2.291(2)
Dy1 O2A 2.337(2)
Dy1 O1A 2.351(2)
Dy1 O4A 2.363(2)
Dy1 O3A 2.380(2)
Dy1 O1E 2.454(2)
Dy1 O1F 2.464(2)
Dy1 O2E 2.471(2)
Dy1 O2F 2.481(2)
Dy1 N2E 2.872(3)
Dy1 N1F 2.900(3)
Dy1 Zn1 3.3764(4)
Br1A C6A 1.898(3)
Br2A C18A 1.903(3)
Zn1 O2C 1.958(2)
Zn1 O3A 2.063(2)
Zn1 N2A 2.105(3)
Zn1 N1A 2.109(3)
Zn1 O2A 2.124(2)
O2A C3A 1.331(4)
O3A C15A 1.336(4)
O1A C1A 1.232(4)
O2C C11C 1.262(4)
O2F N1F 1.269(3)
O1F N1F 1.278(3)
O4A C20A 1.221(4)
O3F N1F 1.218(3)
N2A C11A 1.479(4)
N2A C13A 1.484(4)
N2A C12A 1.487(4)
O1E N2E 1.273(3)
C14A C19A 1.388(5)
C14A C15A 1.407(5)
C14A C13A 1.508(5)
O1C C11C 1.255(4)
N2E O3E 1.217(4)
N2E O2E 1.265(4)
C3A C2A 1.419(4)
C3A C4A 1.421(4)
C6A C7A 1.362(4)
C6A C5A 1.394(4)
C19A C18A 1.382(5)
C15A C16A 1.425(5)
C17A C18A 1.347(5)
C17A C16A 1.411(5)
N1A C8A 1.485(4)
N1A C9A 1.486(4)
N1A C10A 1.488(4)
C5A C4A 1.383(5)
C1A C2A 1.444(4)
C5C C6C 1.381(5)
C5C C4C 1.386(5)
C6C C1C 1.389(5)
C11C C1C 1.497(4)
C16A C20A 1.436(5)
C7A C2A 1.408(4)
C1C C2C 1.381(5)
C2C C3C 1.385(5)
C3C C4C 1.371(5)
C10A C11A 1.518(5)
C4A C8A 1.496(4)
O1I C2I 1.420(5)

loop_
_platon_squeeze_void_nr
_platon_squeeze_void_average_x
_platon_squeeze_void_average_y
_platon_squeeze_void_average_z
_platon_squeeze_void_volume
_platon_squeeze_void_count_electrons
_platon_squeeze_void_content
1 0.110 -0.500 0.000 736 197 ' '
2 0.023 0.000 0.500 736 197 ' '
